data_1505139
loop_
_publ_author_name
'Furukawa, Daisuke'
'Matsumoto, Akikazu'

_publ_section_title
;
 Reaction Mechanism Based on X-ray Crystal Structure Analysis during the
 Solid-State Polymerization of Muconic Esters
;
_journal_issue 17
_journal_name_full Macromolecules
_journal_page_first 6048
_journal_paper_doi 10.1021/ma070802f
_journal_volume 40
_journal_year 2007
_chemical_formula_moiety 'C22 H22 O6'
_chemical_formula_sum 'C22 H22 O6'
_chemical_formula_weight 382.40
_chemical_name_systematic
; 
 ? 
;
_space_group_IT_number 15
_symmetry_cell_setting monoclinic
_symmetry_space_group_name_Hall '-C 2yc'
_symmetry_space_group_name_H-M 'C 1 2/c 1'
_atom_sites_solution_hydrogens geom
_atom_sites_solution_primary direct
_atom_sites_solution_secondary difmap
_audit_creation_method SHELXL-97
_cell_angle_alpha 90.00
_cell_angle_beta 99.248(17)
_cell_angle_gamma 90.00
_cell_formula_units_Z 4
_cell_length_a 35.233(12)
_cell_length_b 5.6940(19)
_cell_length_c 9.603(3)
_cell_measurement_reflns_used 6461
_cell_measurement_temperature 123(2)
_cell_measurement_theta_max 27.5
_cell_measurement_theta_min 3.5
_cell_volume 1901.5(11)
_computing_cell_refinement PROCESS-AUTO
_computing_data_collection PROCESS-AUTO
_computing_data_reduction CrystalStructure
_computing_publication_material 'CrystalStructure 3.8'
_computing_structure_refinement 'SHELXL-97 (Sheldrick, 1997)'
_computing_structure_solution SIR92
_diffrn_ambient_temperature 123(2)
_diffrn_detector_area_resol_mean 10.00
_diffrn_measured_fraction_theta_full 0.997
_diffrn_measured_fraction_theta_max 0.997
_diffrn_measurement_device_type 'Rigaku RAXIS-RAPID'
_diffrn_measurement_method \w
_diffrn_radiation_monochromator graphite
_diffrn_radiation_source 'fine-focus sealed tube'
_diffrn_radiation_type MoK\a
_diffrn_radiation_wavelength 0.71075
_diffrn_reflns_av_R_equivalents 0.0829
_diffrn_reflns_av_sigmaI/netI 0.0642
_diffrn_reflns_limit_h_max 45
_diffrn_reflns_limit_h_min -45
_diffrn_reflns_limit_k_max 6
_diffrn_reflns_limit_k_min -7
_diffrn_reflns_limit_l_max 12
_diffrn_reflns_limit_l_min -12
_diffrn_reflns_number 8431
_diffrn_reflns_theta_full 27.48
_diffrn_reflns_theta_max 27.48
_diffrn_reflns_theta_min 3.52
_exptl_absorpt_coefficient_mu 0.097
_exptl_absorpt_correction_T_max 0.9904
_exptl_absorpt_correction_T_min 0.9808
_exptl_absorpt_correction_type none
_exptl_crystal_colour colorless
_exptl_crystal_density_diffrn 1.336
_exptl_crystal_density_method 'not measured'
_exptl_crystal_description block
_exptl_crystal_F_000 808
_exptl_crystal_size_max 0.20
_exptl_crystal_size_mid 0.20
_exptl_crystal_size_min 0.10
_refine_diff_density_max 0.664
_refine_diff_density_min -0.324
_refine_diff_density_rms 0.059
_refine_ls_extinction_method none
_refine_ls_goodness_of_fit_ref 1.060
_refine_ls_hydrogen_treatment constr
_refine_ls_matrix_type full
_refine_ls_number_parameters 129
_refine_ls_number_reflns 2189
_refine_ls_number_restraints 0
_refine_ls_restrained_S_all 1.060
_refine_ls_R_factor_all 0.0971
_refine_ls_R_factor_gt 0.0615
_refine_ls_shift/su_max 0.000
_refine_ls_shift/su_mean 0.000
_refine_ls_structure_factor_coef Fsqd
_refine_ls_weighting_details 'calc w=1/[\s^2^(Fo^2^)+(0.0816P)^2^+1.1171P] where P=(Fo^2^+2Fc^2^)/3'
_refine_ls_weighting_scheme calc
_refine_ls_wR_factor_gt 0.1604
_refine_ls_wR_factor_ref 0.1745
_reflns_number_gt 1449
_reflns_number_total 2189
_reflns_threshold_expression >2sigma(I)
_cod_data_source_file ma070802fsi20070626_070108.cif
_cod_data_source_block EE-MeO
_cod_original_cell_volume 1901.4(11)
_cod_database_code 1505139

loop_
_symmetry_equiv_pos_as_xyz
'x, y, z'
'-x, y, -z+1/2'
'x+1/2, y+1/2, z'
'-x+1/2, y+1/2, -z+1/2'
'-x, -y, -z'
'x, -y, z-1/2'
'-x+1/2, -y+1/2, -z'
'x+1/2, -y+1/2, z-1/2'

loop_
_atom_site_label
_atom_site_type_symbol
_atom_site_fract_x
_atom_site_fract_y
_atom_site_fract_z
_atom_site_U_iso_or_equiv
_atom_site_adp_type
_atom_site_occupancy
_atom_site_symmetry_multiplicity
_atom_site_calc_flag
_atom_site_refinement_flags
O1 O 0.54287(6) -0.0009(3) -0.31230(19) 0.0459(5) Uani 1 1 d .
O2 O 0.57768(5) 0.2513(3) -0.16313(17) 0.0360(5) Uani 1 1 d .
O3 O 0.71709(5) 0.3096(3) 0.34607(16) 0.0352(4) Uani 1 1 d .
C1 C 0.50821(7) 0.3998(4) -0.4640(2) 0.0340(6) Uani 1 1 d .
H1 H 0.5008 0.2496 -0.5020 0.041 Uiso 1 1 calc R
C2 C 0.53382(8) 0.4106(4) -0.3446(3) 0.0390(6) Uani 1 1 d .
H2 H 0.5412 0.5598 -0.3049 0.047 Uiso 1 1 calc R
C3 C 0.55067(7) 0.1988(4) -0.2740(3) 0.0352(6) Uani 1 1 d .
C4 C 0.59605(7) 0.0500(4) -0.0873(3) 0.0358(6) Uani 1 1 d .
H3 H 0.6067 -0.0550 -0.1536 0.043 Uiso 1 1 calc R
H4 H 0.5769 -0.0397 -0.0440 0.043 Uiso 1 1 calc R
C5 C 0.62762(7) 0.1333(4) 0.0248(2) 0.0315(5) Uani 1 1 d .
C6 C 0.62510(7) 0.3375(4) 0.1019(2) 0.0337(6) Uani 1 1 d .
H5 H 0.6030 0.4342 0.0801 0.040 Uiso 1 1 calc R
C7 C 0.65407(7) 0.4037(4) 0.2098(2) 0.0322(5) Uani 1 1 d .
H6 H 0.6517 0.5436 0.2616 0.039 Uiso 1 1 calc R
C8 C 0.68671(7) 0.2639(4) 0.2419(2) 0.0294(5) Uani 1 1 d .
C9 C 0.68984(7) 0.0592(4) 0.1649(2) 0.0328(6) Uani 1 1 d .
H7 H 0.7120 -0.0374 0.1864 0.039 Uiso 1 1 calc R
C10 C 0.66068(7) -0.0025(4) 0.0574(2) 0.0330(5) Uani 1 1 d .
H8 H 0.6632 -0.1409 0.0044 0.040 Uiso 1 1 calc R
C11 C 0.71527(8) 0.5171(4) 0.4282(3) 0.0387(6) Uani 1 1 d .
H9 H 0.7145 0.6554 0.3670 0.046 Uiso 1 1 calc R
H10 H 0.7380 0.5253 0.5017 0.046 Uiso 1 1 calc R
H11 H 0.6920 0.5131 0.4722 0.046 Uiso 1 1 calc R

loop_
_atom_site_aniso_label
_atom_site_aniso_U_11
_atom_site_aniso_U_22
_atom_site_aniso_U_33
_atom_site_aniso_U_23
_atom_site_aniso_U_13
_atom_site_aniso_U_12
O1 0.0503(12) 0.0295(9) 0.0512(11) -0.0021(8) -0.0117(9) -0.0041(8)
O2 0.0378(10) 0.0285(9) 0.0377(9) 0.0001(7) -0.0061(8) -0.0011(7)
O3 0.0314(9) 0.0344(9) 0.0376(9) -0.0031(7) -0.0010(7) 0.0007(7)
C1 0.0358(13) 0.0278(12) 0.0370(13) 0.0010(10) 0.0014(10) -0.0052(10)
C2 0.0434(15) 0.0287(13) 0.0429(14) 0.0006(11) 0.0006(12) -0.0038(11)
C3 0.0360(14) 0.0323(13) 0.0353(12) 0.0016(10) -0.0007(10) -0.0034(11)
C4 0.0372(14) 0.0269(12) 0.0398(13) -0.0005(10) -0.0047(11) 0.0016(10)
C5 0.0350(13) 0.0254(11) 0.0334(12) 0.0018(10) 0.0041(10) -0.0022(10)
C6 0.0309(13) 0.0298(13) 0.0398(13) 0.0009(10) 0.0037(10) 0.0053(10)
C7 0.0341(13) 0.0273(12) 0.0352(12) -0.0007(10) 0.0056(10) 0.0019(10)
C8 0.0308(13) 0.0278(11) 0.0295(11) 0.0023(9) 0.0045(10) -0.0032(10)
C9 0.0330(13) 0.0282(12) 0.0368(13) 0.0042(10) 0.0040(10) 0.0039(10)
C10 0.0381(14) 0.0264(11) 0.0345(12) -0.0007(10) 0.0055(10) 0.0034(10)
C11 0.0414(15) 0.0341(13) 0.0387(13) -0.0042(11) 0.0003(11) -0.0070(11)

loop_
_atom_type_symbol
_atom_type_description
_atom_type_scat_dispersion_real
_atom_type_scat_dispersion_imag
_atom_type_scat_source
C C 0.0033 0.0016 'International Tables Vol C Tables 4.2.6.8 and 6.1.1.4'
H H 0.0000 0.0000 'International Tables Vol C Tables 4.2.6.8 and 6.1.1.4'
O O 0.0106 0.0060 'International Tables Vol C Tables 4.2.6.8 and 6.1.1.4'

loop_
_geom_angle_atom_site_label_1
_geom_angle_atom_site_label_2
_geom_angle_atom_site_label_3
_geom_angle
_geom_angle_site_symmetry_3
C3 O2 C4 115.04(18) .
C8 O3 C11 117.51(19) .
C2 C1 C1 123.3(3) 5_664
C1 C2 C3 121.7(2) .
O1 C3 O2 123.1(2) .
O1 C3 C2 125.3(2) .
O2 C3 C2 111.5(2) .
O2 C4 C5 109.30(19) .
C6 C5 C10 117.9(2) .
C6 C5 C4 123.0(2) .
C10 C5 C4 119.0(2) .
C7 C6 C5 121.6(2) .
C6 C7 C8 119.6(2) .
O3 C8 C7 125.1(2) .
O3 C8 C9 115.3(2) .
C7 C8 C9 119.6(2) .
C10 C9 C8 119.8(2) .
C9 C10 C5 121.5(2) .

loop_
_geom_bond_atom_site_label_1
_geom_bond_atom_site_label_2
_geom_bond_distance
_geom_bond_site_symmetry_2
O1 C3 1.213(3) .
O2 C3 1.343(3) .
O2 C4 1.453(3) .
O3 C8 1.367(3) .
O3 C11 1.428(3) .
C1 C2 1.342(3) .
C1 C1 1.409(5) 5_664
C2 C3 1.462(3) .
C4 C5 1.496(3) .
C5 C6 1.389(3) .
C5 C10 1.391(3) .
C6 C7 1.385(3) .
C7 C8 1.392(3) .
C8 C9 1.394(3) .
C9 C10 1.380(3) .

loop_
_geom_torsion_atom_site_label_1
_geom_torsion_atom_site_label_2
_geom_torsion_atom_site_label_3
_geom_torsion_atom_site_label_4
_geom_torsion
_geom_torsion_site_symmetry_1
C1 C1 C2 C3 -179.1(3) 5_664
C4 O2 C3 O1 -2.6(4) .
C4 O2 C3 C2 -179.7(2) .
C1 C2 C3 O1 -2.0(4) .
C1 C2 C3 O2 175.1(2) .
C3 O2 C4 C5 175.1(2) .
O2 C4 C5 C6 36.6(3) .
O2 C4 C5 C10 -145.5(2) .
C10 C5 C6 C7 -1.2(4) .
C4 C5 C6 C7 176.8(2) .
C5 C6 C7 C8 0.4(4) .
C11 O3 C8 C7 -0.2(3) .
C11 O3 C8 C9 -179.9(2) .
C6 C7 C8 O3 -179.7(2) .
C6 C7 C8 C9 0.1(3) .
O3 C8 C9 C10 -180.0(2) .
C7 C8 C9 C10 0.2(3) .
C8 C9 C10 C5 -1.0(4) .
C6 C5 C10 C9 1.5(3) .
C4 C5 C10 C9 -176.5(2) .
